data_2000760
loop_
_publ_author_name
'Hursthouse, M. B.'
'Karaulov, A. I.'
'Ciechanowicz-Rutkowska, M.'
'Kolasa, A.'
'Zankowska-Jasi\'nska, W.'

_publ_section_title
;Structure of
 3-benzoyl-4-methyl-1-phenyl-1,2,3,4-tetrahydro-5<i>H</i>-indeno[1,2-<i>b</i>]pyridine-2,5-dione
;
_journal_issue 7
_journal_name_full 'Acta Crystallographica Section C'
_journal_page_first 1257
_journal_page_last 1260
_journal_paper_doi 10.1107/S0108270191014476
_journal_volume 48
_journal_year 1992
_chemical_formula_sum 'C26 H19 N O3'
_chemical_formula_weight 393.442
_space_group_IT_number 2
_space_group_name_Hall '-P 1'
_space_group_name_H-M_alt 'P -1'
_symmetry_cell_setting triclinic
_symmetry_space_group_name_Hall '-P 1'
_symmetry_space_group_name_H-M 'P -1'
_cell_angle_alpha 107.73(3)
_cell_angle_beta 94.96(5)
_cell_angle_gamma 112.51(3)
_cell_formula_units_Z 2
_cell_length_a 8.6300(10)
_cell_length_b 9.908(4)
_cell_length_c 13.549(16)
_cell_volume 991.9(13)
_diffrn_radiation_type Mo
_diffrn_radiation_wavelength 0.71069
_exptl_absorpt_coefficient_mu 0.080
_exptl_crystal_density_diffrn 1.317
_exptl_crystal_density_meas 1.30
_exptl_crystal_F_000 412
_cod_data_source_file ha0079.cif
_cod_data_source_block ha0079a
_cod_original_cell_volume 991.85
_cod_original_formula_sum 'C26 H19 N1 O3'
_cod_database_code 2000760

loop_
_space_group_symop_id
_space_group_symop_operation_xyz
1 x,y,z
2 -x,-y,-z

loop_
_atom_site_label
_atom_site_fract_x
_atom_site_fract_y
_atom_site_fract_z
_atom_site_U_iso_or_equiv
O(1) .3297(3) .7115(2) .1681(2) .0687(6)
O(2) -.2065(3) 1.0101(2) .16220(10) .0599(6)
O(3) .3937(3) 1.0797(2) .30990(10) .0641(6)
N(1) .1134(3) .7444(2) .2402(2) .0443(7)
C(2) .0006(3) .8132(3) .2456(2) .0396(6)
C(3) -.1024(3) .8297(3) .3275(2) .0394(7)
C(4) -.1149(3) .7889(3) .4162(2) .0455(8)
C(5) -.2184(3) .8316(3) .4806(2) .0499(8)
C(6) -.3055(3) .9123(3) .4576(2) .0549(7)
C(7) -.2941(3) .9530(3) .3680(2) .0514(7)
C(8) -.1922(3) .9111(3) .3044(2) .0404(7)
C(9) -.1485(3) .9441(3) .2064(2) .0437(7)
C(10) -.0253(3) .8810(3) .1775(2) .0416(7)
C(11) .0685(4) .8870(3) .0898(2) .0482(7)
C(12) .2475(4) .9004(3) .1330(2) .0475(7)
C(13) .2358(4) .7763(3) .1798(2) .0493(8)
C(14) -.0280(4) .7444(4) -.0125(2) .0715(8)
C(15) .3592(3) 1.0625(3) .2171(2) .0462(7)
C(16) .4170(3) 1.1992(3) .1829(2) .0437(6)
C(17) .4470(4) 1.1883(3) .0829(2) .0514(6)
C(18) .5080(4) 1.3201(3) .0565(2) .0598(8)
C(19) .5299(4) 1.4619(3) .1279(2) .0605(8)
C(20) .4971(4) 1.4745(3) .2269(2) .0634(7)
C(21) .4428(4) 1.3442(3) .2550(2) .0543(8)
C(22) .1006(3) .6332(3) .2898(2) .0435(7)
C(23) .2305(4) .6668(4) .3714(2) .0650(8)
C(24) .2105(5) .5550(5) .4184(3) .0936(9)
C(25) .0642(6) .4188(4) .3833(3) .1005(8)
C(26) -.0636(5) .3870(3) .3026(3) .0823(8)
C(27) -.0448(4) .4941(3) .2557(2) .0598(8)
H(4) -.0487(11) .7360(10) .4355(9) ?
H(5) -.2328(11) .8073(10) .5468(10) ?
H(6) -.3720(11) .9385(10) .5032(10) ?
H(7) -.3514(11) 1.0092(10) .3508(9) ?
H(11) .0911(11) .9828(10) .0731(9) ?
H(12) .3047(11) .8858(10) .0816(10) ?
H(141) -.0453(11) .6430(11) -.0028(10) ?
H(142) .0327(11) .7459(11) -.0698(10) ?
H(143) -.1486(11) .7387(11) -.0400(10) ?
H(17) .4267(11) 1.0912(10) .0315(10) ?
H(18) .5246(11) 1.3084(10) -.0120(10) ?
H(19) .5764(11) 1.5582(11) .1082(10) ?
H(20) .5022(11) 1.5775(11) .2771(10) ?
H(21) .4193(11) 1.3561(10) .3294(10) ?
H(23) .3301(11) .7624(10) .3951(9) ?
H(24) .3089(11) .5917(11) .4737(10) ?
H(25) .0372(11) .3393(11) .4097(10) ?
H(26) -.1708(11) .2877(11) .2861(10) ?
H(27) -.1344(11) .4725(11) .1950(10) ?

loop_
_geom_bond_atom_site_label_1
_geom_bond_atom_site_label_2
_geom_bond_distance
C(13) O(1) 1.206(4)
C(15) O(3) 1.211(4)
C(22) N(1) 1.431(4)
C(3) C(2) 1.490(4)
C(27) C(22) 1.369(5)
C(15) C(16) 1.485(4)
C(21) C(16) 1.389(5)
C(4) C(5) 1.393(5)
C(12) C(13) 1.521(5)
C(3) C(8) 1.392(4)
C(10) C(9) 1.451(5)
C(4) C(3) 1.380(4)
C(26) C(27) 1.362(5)
C(11) C(10) 1.498(4)
C(17) C(18) 1.380(5)
C(20) C(21) 1.377(5)
C(25) C(24) 1.357(6)
C(9) O(2) 1.216(4)
C(2) N(1) 1.381(4)
C(13) N(1) 1.392(4)
C(10) C(2) 1.345(4)
C(23) C(22) 1.366(5)
C(17) C(16) 1.380(4)
C(12) C(15) 1.522(6)
C(6) C(5) 1.368(5)
C(9) C(8) 1.506(5)
C(7) C(8) 1.371(5)
C(11) C(12) 1.545(6)
C(6) C(7) 1.390(5)
C(24) C(23) 1.402(5)
C(14) C(11) 1.523(6)
C(19) C(18) 1.372(5)
C(19) C(20) 1.374(5)
C(26) C(25) 1.351(6)
H(5) C(5) 1.003(14)
H(7) C(7) 0.938(13)
H(23) C(23) 0.939(9)
H(18) C(18) 0.930(14)
H(21) C(21) 1.026(14)
H(6) C(6) 0.925(12)
H(24) C(24) 0.950(11)
H(25) C(25) 0.920(14)
H(141) C(14) 1.009(13)
H(143) C(14) 1.049(11)
H(12) C(12) 0.896(13)
H(27) C(27) 0.987(12)
H(11) C(11) 0.993(12)
H(17) C(17) 0.940(11)
H(4) C(4) 0.978(12)
H(20) C(20) 1.021(11)
H(19) C(19) 1.012(12)
H(26) C(26) 1.004(9)
H(142) C(14) 0.973(13)
